data_7027652
loop_
_publ_author_name
'Bruce, Michael I.'
'Hall, Ben C.'
'Kelly, Brian D.'
'Low, Paul J.'
'Skelton, Brian W.'
'White, Allan H.'

_publ_section_title
;
 An efficient synthesis of polyynyl and polyynediyl complexes of
 ruthenium(II)&#x200A;&#x2020;
;
_journal_issue 21
_journal_name_full 'Journal of the Chemical Society, Dalton Transactions'
_journal_page_first 3719
_journal_paper_doi 10.1039/a905174k
_journal_year 1999
_chemical_formula_sum 'C70 H62 N4 P2 Ru'
_chemical_formula_weight 1122.31
_space_group_IT_number 15
_symmetry_cell_setting monoclinic
_symmetry_space_group_name_Hall '-C 2yc'
_symmetry_space_group_name_H-M 'C 1 2/c 1'
_cell_angle_alpha 90.00000
_cell_angle_beta 110.218(2)
_cell_angle_gamma 90.00000
_cell_formula_units_Z 8
_cell_length_a 26.078(3)
_cell_length_b 12.5590(12)
_cell_length_c 37.015(4)
_cell_measurement_reflns_used 6646
_cell_measurement_temperature 293
_cell_measurement_theta_max 28
_cell_measurement_theta_min 2
_cell_volume 11376(2)
_computing_cell_refinement 'Siemens SAINT (Siemens, 1995)'
_computing_data_collection 'Siemens SMART (Siemens, 1995)'
_computing_data_reduction 'xtal ADDREF SORTRF'
_computing_molecular_graphics xtal
_computing_publication_material 'xtal BONDLA CIFIO'
_computing_structure_refinement 'xtal CRYLSQ'
_computing_structure_solution xtal
_diffrn_ambient_temperature 293
_diffrn_measurement_device_type
;
Bruker SMART CCD diffractometer
;
_diffrn_measurement_method '\w scans'
_diffrn_radiation_detector 'CCD area detector'
_diffrn_radiation_monochromator graphite
_diffrn_radiation_source 'sealed tube'
_diffrn_radiation_type 'Mo K\a'
_diffrn_radiation_wavelength .71073
_diffrn_reflns_av_R_equivalents .102
_diffrn_reflns_av_sigmaI/netI .12
_diffrn_reflns_limit_h_max 29
_diffrn_reflns_limit_h_min -30
_diffrn_reflns_limit_k_max 14
_diffrn_reflns_limit_k_min 0
_diffrn_reflns_limit_l_max 43
_diffrn_reflns_limit_l_min 0
_diffrn_reflns_number 67495
_diffrn_reflns_theta_max 24.97
_diffrn_reflns_theta_min 1.17
_diffrn_standards_decay_% 0
_exptl_absorpt_coefficient_mu .38
_exptl_absorpt_correction_T_max .914
_exptl_absorpt_correction_T_min .525
_exptl_absorpt_correction_type multi-scan
_exptl_absorpt_process_details
;
 SADABS; Sheldrick, 1996
;
_exptl_crystal_density_diffrn 1.311
_exptl_crystal_description prism
_exptl_crystal_F_000 4672
_exptl_crystal_size_max .30
_exptl_crystal_size_mid .30
_exptl_crystal_size_min .30
_refine_diff_density_max 2.235
_refine_diff_density_min -.794
_refine_ls_abs_structure_details none
_refine_ls_extinction_coef .00000
_refine_ls_extinction_method none
_refine_ls_goodness_of_fit_all 2.13
_refine_ls_goodness_of_fit_ref 2.496
_refine_ls_hydrogen_treatment noref
_refine_ls_matrix_type atomblock
_refine_ls_number_constraints 0
_refine_ls_number_parameters 609
_refine_ls_number_reflns 6359
_refine_ls_number_restraints 9
_refine_ls_R_factor_all .108
_refine_ls_R_factor_gt .068
_refine_ls_shift/su_max .057
_refine_ls_shift/su_mean .002
_refine_ls_structure_factor_coef F
_refine_ls_weighting_scheme calc
_refine_ls_wR_factor_all .1
_refine_ls_wR_factor_ref .092
_reflns_d_resolution_high .842
_reflns_d_resolution_low 17.307
_reflns_limit_h_max 30
_reflns_limit_h_min 0
_reflns_limit_k_max 14
_reflns_limit_k_min 0
_reflns_limit_l_max 40
_reflns_limit_l_min -43
_reflns_number_gt 6359
_reflns_number_total 9976
_reflns_threshold_expression 'F    > 4.00 sig(F   )'
_cod_data_source_file 905174ksup1.cif
_cod_data_source_block br621
_cod_original_sg_symbol_Hall -c_2yc
_cod_original_sg_symbol_H-M c_1_2/c_1
_cod_original_formula_sum 'C70 H62 N4 P2 Ru1'
_cod_database_code 7027652

loop_
_symmetry_equiv_pos_as_xyz
+x,+y,+z
-x,+y,1/2-z
-x,-y,-z
+x,-y,1/2+z
1/2+x,1/2+y,+z
1/2-x,1/2+y,1/2-z
1/2-x,1/2-y,-z
1/2+x,1/2-y,1/2+z

loop_
_atom_site_label
_atom_site_fract_x
_atom_site_fract_y
_atom_site_fract_z
_atom_site_U_iso_or_equiv
_atom_site_adp_type
_atom_site_occupancy
Ru .28048(3) .57053(5) .416144(18) .0449(3) Uani 1.00000
P1 .26204(8) .49691(17) .35594(6) .0453(11) Uani 1.00000
C111 .2828(3) .5590(6) .3187(2) .047(4) Uani 1.00000
C112 .3338(3) .5433(7) .3161(2) .064(5) Uani 1.00000
C113 .3485(4) .5913(7) .2871(3) .080(6) Uani 1.00000
C114 .3123(4) .6580(7) .2606(2) .079(6) Uani 1.00000
C115 .2630(4) .6766(7) .2635(2) .073(6) Uani 1.00000
C116 .2480(3) .6303(7) .2925(2) .063(5) Uani 1.00000
C121 .2963(3) .3652(6) .3630(2) .048(4) Uani 1.00000
C122 .3509(3) .3582(7) .3836(2) .063(5) Uani 1.00000
C123 .3779(4) .2626(7) .3910(3) .081(6) Uani 1.00000
C124 .3479(5) .1692(8) .3777(3) .101(7) Uani 1.00000
C125 .2942(4) .1733(7) .3572(3) .093(7) Uani 1.00000
C126 .2670(4) .2727(7) .3497(2) .071(5) Uani 1.00000
C131 .1905(3) .4637(6) .3274(2) .049(4) Uani 1.00000
C132 .1501(3) .4725(7) .3419(2) .067(5) Uani 1.00000
C133 .0967(4) .4400(9) .3213(3) .091(7) Uani 1.00000
C134 .0832(4) .4016(8) .2856(3) .084(6) Uani 1.00000
C135 .1234(4) .3926(7) .2696(3) .083(6) Uani 1.00000
C136 .1777(3) .4224(7) .2906(2) .061(5) Uani 1.00000
P2 .25666(9) .74511(17) .40031(6) .0469(11) Uani 1.00000
C211 .2654(3) .8120(6) .3590(2) .051(4) Uani 1.00000
C212 .3173(3) .8165(7) .3570(2) .062(5) Uani 1.00000
C213 .3279(4) .8748(7) .3293(3) .074(6) Uani 1.00000
C214 .2872(4) .9296(7) .3021(2) .079(6) Uani 1.00000
C215 .2360(4) .9259(7) .3030(2) .079(6) Uani 1.00000
C216 .2243(4) .8678(7) .3316(2) .066(5) Uani 1.00000
C221 .2945(3) .8403(6) .4376(2) .052(4) Uani 1.00000
C222 .3330(3) .8093(7) .4717(2) .060(5) Uani 1.00000
C223 .3629(4) .8814(7) .4990(2) .071(6) Uani 1.00000
C224 .3543(4) .9879(7) .4929(2) .078(6) Uani 1.00000
C225 .3172(4) 1.0235(7) .4585(3) .082(6) Uani 1.00000
C226 .2868(4) .9509(7) .4308(2) .072(5) Uani 1.00000
C231 .1856(3) .7717(6) .3953(2) .053(5) Uani 1.00000
C232 .1438(4) .7293(7) .3637(3) .074(6) Uani 1.00000
C233 .0897(3) .7415(8) .3602(3) .087(6) Uani 1.00000
C234 .0765(4) .7943(8) .3877(3) .091(7) Uani 1.00000
C235 .1168(4) .8353(8) .4193(3) .086(7) Uani 1.00000
C236 .1700(4) .8224(7) .4233(2) .072(6) Uani 1.00000
C1 .3545(3) .6079(6) .4196(2) .048(4) Uani 1.00000
C2 .4020(3) .6337(6) .4280(2) .051(5) Uani 1.00000
C3 .4544(3) .6787(6) .4401(2) .051(4) Uani 1.00000
C4 .4701(3) .7409(6) .4105(2) .052(4) Uani 1.00000
C411 .4798(3) .8550(6) .4177(2) .054(4) Uani 1.00000
C412 .4510(3) .9095(6) .4370(2) .064(5) Uani 1.00000
C413 .4615(4) 1.0205(8) .4439(3) .082(6) Uani 1.00000
C414 .4998(4) 1.0691(7) .4312(3) .082(6) Uani 1.00000
C415 .5277(4) 1.0152(7) .4136(3) .077(6) Uani 1.00000
C416 .5182(3) .9082(7) .4061(2) .067(5) Uani 1.00000
C5 .4705(3) .6896(7) .3784(2) .060(5) Uani 1.00000
C51 .4742(3) .7463(7) .3453(2) .070(6) Uani 1.00000
N51 .4756(4) .7874(8) .3178(2) .103(6) Uani 1.00000
C52 .4688(3) .5745(7) .3748(2) .063(5) Uani 1.00000
N52 .4678(3) .4859(6) .3711(2) .086(5) Uani 1.00000
C6 .4909(3) .6729(6) .4776(2) .054(5) Uani 1.00000
C61 .4742(3) .6193(7) .5051(2) .067(5) Uani 1.00000
N61 .4606(4) .5772(7) .5278(2) .102(6) Uani 1.00000
C62 .5436(3) .7177(7) .4894(2) .067(5) Uani 1.00000
N62 .5852(3) .7531(7) .5002(2) .101(6) Uani 1.00000
C01 .3088(4) .5229(7) .4783(2) .065(5) Uani 1.00000
C02 .2985(4) .4288(7) .4557(2) .070(5) Uani 1.00000
C03 .2423(4) .4287(7) .4335(2) .068(5) Uani 1.00000
C04 .2177(3) .5200(8) .4424(2) .068(5) Uani 1.00000
C05 .2595(4) .5783(7) .4699(2) .066(5) Uani 1.00000
C101 .0659(13) 1.057(3) .2966(7) .44(2) Uiso 1.00000
C102 .1221(8) 1.1100(15) .3292(6) .316(13) Uiso 1.00000
C103 .1218(8) 1.0906(13) .3669(5) .326(14) Uiso 1.00000
C104 .1354(7) 1.1756(12) .3860(5) .288(11) Uiso 1.00000
C105 .1441(7) 1.1580(14) .4250(6) .291(12) Uiso 1.00000
C106 .2014(19) 1.177(6) .4469(9) 1.08(7) Uiso 1.00000
C201 .4362(6) .1246(11) .3061(4) .420(7) Uiso 1.00000
C2011 .4538(10) .0313(14) .3329(6) .420(7) Uiso 1.00000
C202 .4019(6) .2024(14) .3126(5) .420(7) Uiso 1.00000
C203 .3856(6) .2895(13) .2876(6) .420(7) Uiso 1.00000
C204 .4036(8) .2988(13) .2562(5) .420(7) Uiso 1.00000
C205 .4378(8) .2209(17) .2498(5) .420(7) Uiso 1.00000
C206 .4540(5) .1336(14) .2748(5) .420(7) Uiso 1.00000
H2011a .4590(12) -.0289(12) .3191(8) .420(7) Uiso 1.00000
H2011b .4264(13) .0160(18) .3437(7) .420(7) Uiso 1.00000
H2011c .4870(11) .0479(18) .3530(6) .420(7) Uiso 1.00000
H202 .3898(8) .196(2) .3340(6) .420(7) Uiso 1.00000
H203 .3623(8) .3423(17) .2920(8) .420(7) Uiso 1.00000
H204 .3926(12) .3580(15) .2393(7) .420(7) Uiso 1.00000
H205 .4500(11) .227(2) .2285(6) .420(7) Uiso 1.00000
H206 .4772(7) .0806(18) .2703(7) .420(7) Uiso 1.00000
H112 .36018 .49505 .33514 .08300 Uiso 1.00000
H113 .38522 .57753 .28566 .10200 Uiso 1.00000
H114 .32357 .69010 .24113 .10200 Uiso 1.00000
H115 .23738 .72325 .24451 .09100 Uiso 1.00000
H116 .21151 .64276 .29381 .07800 Uiso 1.00000
H122 .37175 .42296 .39435 .08200 Uiso 1.00000
H123 .41679 .25799 .40529 .10300 Uiso 1.00000
H124 .36780 .10151 .38167 .11500 Uiso 1.00000
H125 .27319 .10832 .34896 .11000 Uiso 1.00000
H126 .22759 .27553 .33560 .09000 Uiso 1.00000
H132 .15815 .49896 .36881 .08000 Uiso 1.00000
H133 .06760 .45001 .33288 .11000 Uiso 1.00000
H134 .04718 .37998 .27088 .11200 Uiso 1.00000
H135 .11488 .36545 .24320 .10100 Uiso 1.00000
H136 .20672 .41437 .27932 .08100 Uiso 1.00000
H212 .34646 .77510 .37577 .08200 Uiso 1.00000
H213 .36620 .87939 .32890 .09700 Uiso 1.00000
H214 .29539 .97177 .28292 .10300 Uiso 1.00000
H215 .20632 .96227 .28325 .10200 Uiso 1.00000
H216 .18658 .86657 .33230 .08200 Uiso 1.00000
H222 .33931 .73216 .47707 .07700 Uiso 1.00000
H223 .38947 .85628 .52317 .08900 Uiso 1.00000
H224 .37513 1.03866 .51204 .09800 Uiso 1.00000
H225 .31142 1.09924 .45360 .10100 Uiso 1.00000
H226 .26026 .97452 .40678 .09400 Uiso 1.00000
H232 .15418 .69134 .34374 .09100 Uiso 1.00000
H233 .06117 .71170 .33722 .11100 Uiso 1.00000
H234 .03764 .80092 .38502 .11700 Uiso 1.00000
H235 .10604 .87351 .43836 .11500 Uiso 1.00000
H236 .19933 .85253 .44597 .09300 Uiso 1.00000
H412 .42465 .87444 .44594 .08100 Uiso 1.00000
H413 .44104 1.05886 .45814 .10000 Uiso 1.00000
H414 .50457 1.14659 .43698 .10300 Uiso 1.00000
H415 .55376 1.05377 .40533 .10500 Uiso 1.00000
H416 .53963 .86986 .39307 .09100 Uiso 1.00000
H01 .34394 .54486 .49594 .08500 Uiso 1.00000
H02 .32497 .37532 .45539 .09100 Uiso 1.00000
H03 .22310 .37346 .41560 .08900 Uiso 1.00000
H04 .17865 .54014 .43118 .08600 Uiso 1.00000
H05 .25473 .64634 .48105 .08400 Uiso 1.00000
H101a .06588 1.07010 .27183 .97000 Uiso 1.00000
H101b .03457 1.08698 .30020 .97000 Uiso 1.00000
H101c .06648 .98203 .30136 .97000 Uiso 1.00000
H102a .12158 1.18580 .32494 .51600 Uiso 1.00000
H102b .15362 1.08118 .32584 .51600 Uiso 1.00000
H103a .14950 1.03754 .37889 .45100 Uiso 1.00000
H103b .08798 1.06644 .36636 .45100 Uiso 1.00000
H104a .10570 1.22550 .37649 .48800 Uiso 1.00000
H104b .16709 1.20564 .38346 .48800 Uiso 1.00000
H105a .13494 1.08682 .42975 .36900 Uiso 1.00000
H105b .12332 1.20590 .43499 .36900 Uiso 1.00000
H106a .21080 1.16137 .47466 .58300 Uiso 1.00000
H106b .21301 1.24706 .44505 .58300 Uiso 1.00000
H106c .22490 1.12878 .43876 .58300 Uiso 1.00000

loop_
_atom_site_aniso_label
_atom_site_aniso_U_11
_atom_site_aniso_U_22
_atom_site_aniso_U_33
_atom_site_aniso_U_12
_atom_site_aniso_U_13
_atom_site_aniso_U_23
Ru .0492(4) .0455(4) .0390(4) -.0019(4) .0138(3) -.0001(3)
P1 .0491(13) .0423(13) .0425(12) -.0007(10) .0134(10) -.0024(10)
C111 .051(5) .043(5) .043(4) -.005(4) .013(4) -.009(4)
C112 .066(6) .071(7) .057(5) -.008(5) .023(5) -.006(5)
C113 .090(7) .085(8) .081(7) -.032(6) .051(6) -.020(6)
C114 .122(9) .065(6) .059(6) -.019(6) .041(6) .000(5)
C115 .103(8) .055(6) .057(6) -.005(5) .022(5) .004(5)
C116 .076(6) .058(6) .052(5) .003(5) .020(5) -.006(5)
C121 .060(5) .041(5) .043(5) -.002(4) .016(4) -.005(4)
C122 .058(6) .056(6) .072(6) .006(5) .020(5) -.003(5)
C123 .079(7) .056(6) .091(7) .015(5) .006(6) -.004(5)
C124 .118(9) .074(7) .100(8) .049(7) .025(7) -.001(6)
C125 .099(8) .046(6) .118(9) .003(6) .017(7) -.017(6)
C126 .083(7) .057(6) .064(6) .003(5) .013(5) -.001(5)
C131 .043(5) .052(5) .050(5) -.005(4) .015(4) -.013(4)
C132 .049(5) .082(7) .063(6) -.002(5) .011(5) -.016(5)
C133 .052(6) .128(10) .092(7) -.005(6) .023(6) -.015(7)
C134 .055(6) .090(8) .092(7) -.010(5) .008(5) -.019(6)
C135 .088(7) .067(6) .062(6) -.006(5) -.015(5) -.014(5)
C136 .062(6) .062(6) .051(5) .006(5) .010(4) .005(5)
P2 .0528(14) .0451(13) .0415(12) -.0007(11) .0147(11) -.0047(10)
C211 .062(6) .045(5) .042(5) .005(4) .014(4) .000(4)
C212 .074(6) .067(6) .048(5) .000(5) .027(5) .007(5)
C213 .089(7) .060(6) .084(7) -.013(5) .045(6) -.006(5)
C214 .137(9) .052(6) .058(6) .007(6) .046(6) .002(5)
C215 .118(8) .057(6) .055(5) .018(6) .023(6) .014(5)
C216 .075(7) .057(6) .057(5) .005(5) .012(5) -.007(5)
C221 .059(5) .051(5) .045(5) -.004(4) .016(4) -.008(4)
C222 .059(6) .060(6) .060(5) -.005(5) .020(5) -.007(5)
C223 .073(7) .085(7) .050(5) -.024(5) .014(5) -.022(5)
C224 .095(7) .073(7) .066(6) -.031(6) .025(6) -.021(5)
C225 .111(8) .050(6) .091(7) -.020(6) .043(7) -.018(5)
C226 .085(7) .058(6) .062(6) -.005(5) .014(5) -.009(5)
C231 .056(5) .044(5) .057(5) .004(4) .015(4) .001(4)
C232 .066(6) .068(7) .083(7) .006(5) .019(5) -.014(5)
C233 .043(6) .087(8) .118(9) .002(5) .012(6) -.014(6)
C234 .057(6) .092(8) .137(9) .017(6) .049(7) .020(7)
C235 .077(7) .109(9) .086(7) .019(6) .046(6) -.003(6)
C236 .074(7) .081(7) .068(6) .001(5) .036(5) -.012(5)
C1 .052(5) .048(5) .041(4) .002(4) .014(4) -.003(4)
C2 .048(5) .054(5) .050(5) .005(4) .018(4) .004(4)
C3 .055(5) .042(5) .053(5) .003(4) .018(4) -.006(4)
C4 .042(5) .058(5) .053(5) .005(4) .012(4) .005(4)
C411 .049(5) .049(5) .051(5) -.002(4) .001(4) .005(4)
C412 .063(6) .055(6) .069(6) -.002(5) .017(5) .002(5)
C413 .081(7) .068(6) .084(7) .023(6) .011(6) -.010(6)
C414 .069(6) .054(6) .101(8) -.016(5) .004(6) .011(6)
C415 .080(7) .064(6) .081(7) -.014(5) .021(6) .009(5)
C416 .062(6) .075(7) .060(5) -.012(5) .014(5) .003(5)
C5 .054(6) .070(6) .058(5) -.007(5) .023(5) .005(5)
C51 .052(6) .084(7) .067(6) -.006(5) .012(5) -.012(5)
N51 .108(7) .134(8) .068(5) -.014(6) .032(5) .011(5)
C52 .054(5) .074(6) .064(5) .000(5) .024(5) -.012(5)
N52 .081(6) .071(6) .105(6) .002(5) .033(5) -.022(5)
C6 .060(6) .054(5) .044(5) .005(4) .012(4) -.003(4)
C61 .071(6) .071(6) .054(5) .021(5) .016(5) .001(5)
N61 .113(7) .128(8) .076(6) .028(6) .048(5) .022(5)
C62 .056(6) .073(6) .055(5) -.011(5) .000(5) -.004(5)
N62 .067(6) .108(7) .104(7) -.008(5) -.004(5) -.005(6)
C01 .077(6) .076(6) .037(5) -.001(5) .015(4) .014(4)
C02 .083(7) .067(6) .064(6) .013(5) .032(5) .024(5)
C03 .092(7) .057(6) .060(5) -.015(5) .034(5) .004(5)
C04 .065(6) .094(7) .052(5) -.013(5) .029(5) .008(5)
C05 .083(6) .074(6) .046(5) -.007(5) .030(5) -.006(5)

loop_
_atom_type_symbol
_atom_type_oxidation_number
_atom_type_number_in_cell
_atom_type_scat_dispersion_real
_atom_type_scat_dispersion_imag
_atom_type_scat_source
C 0 560 .002 .002 'Int Tables Vol IV Tables 2.2B and 2.3.1'
H 0 496 0 0 'Int Tables Vol IV Tables 2.2B and 2.3.1'
N 0 32 .004 .003 'Int Tables Vol IV Tables 2.2B and 2.3.1'
P 0 16 .09 .095 'Int Tables Vol IV Tables 2.2B and 2.3.1'
Ru 0 8 -1.42 .836 'Int Tables Vol IV Tables 2.2B and 2.3.1'

loop_
_geom_angle_atom_site_label_1
_geom_angle_atom_site_label_2
_geom_angle_atom_site_label_3
_geom_angle
P1 Ru P2 100.86(8)
P1 Ru C1 91.7(2)
P1 Ru C01 140.4(2)
P1 Ru C02 103.8(2)
P1 Ru C03 89.6(2)
P1 Ru C04 111.3(2)
P1 Ru C05 147.5(2)
P2 Ru C1 87.8(2)
P2 Ru C01 118.7(2)
P2 Ru C02 153.9(3)
P2 Ru C03 136.4(3)
P2 Ru C04 101.8(2)
P2 Ru C05 93.3(2)
C1 Ru C01 91.7(3)
C1 Ru C02 99.7(3)
C1 Ru C03 134.6(3)
C1 Ru C04 152.5(3)
C1 Ru C05 118.2(3)
C01 Ru C02 36.9(3)
C01 Ru C03 61.0(3)
C01 Ru C04 61.0(3)
C01 Ru C05 36.4(3)
C02 Ru C03 36.7(3)
C02 Ru C04 61.2(3)
C02 Ru C05 61.1(3)
C03 Ru C04 36.4(4)
C03 Ru C05 60.7(3)
C04 Ru C05 36.5(3)
Ru P1 C111 122.9(2)
Ru P1 C121 107.0(2)
Ru P1 C131 118.4(3)
C111 P1 C121 103.5(4)
C111 P1 C131 99.7(3)
C121 P1 C131 102.8(3)
P1 C111 C112 122.4(5)
P1 C111 C116 120.6(7)
C112 C111 C116 116.9(8)
C111 C112 C113 121.2(7)
C111 C112 H112 118.9(9)
C113 C112 H112 119.8(9)
C112 C113 C114 120.3(10)
C112 C113 H113 119.6(8)
C114 C113 H113 120.1(10)
C113 C114 C115 119.0(10)
C113 C114 H114 118.4(11)
C115 C114 H114 122.5(9)
C114 C115 C116 121.3(8)
C114 C115 H115 118.6(10)
C116 C115 H115 120.1(10)
C111 C116 C115 121.1(9)
C111 C116 H116 118.3(9)
C115 C116 H116 120.5(8)
P1 C121 C122 119.6(6)
P1 C121 C126 121.3(6)
C122 C121 C126 119.0(7)
C121 C122 C123 122.1(8)
C121 C122 H122 119.8(8)
C123 C122 H122 118.0(7)
C122 C123 C124 118.6(8)
C122 C123 H123 121.9(8)
C124 C123 H123 119.5(9)
C123 C124 C125 120.8(9)
C123 C124 H124 118.2(10)
C125 C124 H124 120.8(9)
C124 C125 C126 119.9(8)
C124 C125 H125 120.7(9)
C126 C125 H125 119.2(9)
C121 C126 C125 119.6(8)
C121 C126 H126 120.4(8)
C125 C126 H126 120.0(8)
P1 C131 C132 122.0(6)
P1 C131 C136 120.0(7)
C132 C131 C136 117.9(7)
C131 C132 C133 122.0(8)
C131 C132 H132 120.2(7)
C133 C132 H132 117.8(10)
C132 C133 C134 121.2(10)
C132 C133 H133 119.3(10)
C134 C133 H133 119.4(8)
C133 C134 C135 118.5(8)
C133 C134 H134 122.8(11)
C135 C134 H134 118.7(10)
C134 C135 C136 120.6(8)
C134 C135 H135 120.8(9)
C136 C135 H135 118.6(10)
C131 C136 C135 119.8(9)
C131 C136 H136 119.6(7)
C135 C136 H136 120.6(8)
Ru P2 C211 123.4(3)
Ru P2 C221 113.7(2)
Ru P2 C231 112.0(3)
C211 P2 C221 98.0(4)
C211 P2 C231 104.3(4)
C221 P2 C231 102.8(4)
P2 C211 C212 118.2(5)
P2 C211 C216 123.8(7)
C212 C211 C216 117.7(8)
C211 C212 C213 121.3(7)
C211 C212 H212 118.1(9)
C213 C212 H212 120.6(9)
C212 C213 C214 121.0(10)
C212 C213 H213 120.2(8)
C214 C213 H213 118.8(10)
C213 C214 C215 119.3(10)
C213 C214 H214 120.1(11)
C215 C214 H214 120.6(9)
C214 C215 C216 120.8(8)
C214 C215 H215 120.1(10)
C216 C215 H215 119.1(10)
C211 C216 C215 120.0(9)
C211 C216 H216 119.7(9)
C215 C216 H216 120.3(8)
P2 C221 C222 122.7(6)
P2 C221 C226 120.0(5)
C222 C221 C226 117.1(7)
C221 C222 C223 122.5(8)
C221 C222 H222 118.6(7)
C223 C222 H222 118.9(7)
C222 C223 C224 120.4(7)
C222 C223 H223 120.1(9)
C224 C223 H223 119.5(8)
C223 C224 C225 119.5(8)
C223 C224 H224 120.5(8)
C225 C224 H224 119.9(9)
C224 C225 C226 120.4(8)
C224 C225 H225 120.3(9)
C226 C225 H225 119.3(8)
C221 C226 C225 120.1(7)
C221 C226 H226 118.6(8)
C225 C226 H226 121.4(8)
P2 C231 C232 119.0(7)
P2 C231 C236 123.6(6)
C232 C231 C236 117.0(8)
C231 C232 C233 120.8(9)
C231 C232 H232 118.1(9)
C233 C232 H232 121.2(8)
C232 C233 C234 120.0(8)
C232 C233 H233 118.6(11)
C234 C233 H233 121.3(9)
C233 C234 C235 120.3(9)
C233 C234 H234 118.9(9)
C235 C234 H234 120.7(12)
C234 C235 C236 120.2(10)
C234 C235 H235 118.4(10)
C236 C235 H235 121.3(8)
C231 C236 C235 121.6(8)
C231 C236 H236 117.7(9)
C235 C236 H236 120.6(10)
Ru C1 C2 169.4(7)
C1 C2 C3 170.5(9)
C2 C3 C4 116.9(6)
C2 C3 C6 123.8(8)
C4 C3 C6 119.2(7)
C3 C4 C411 116.4(7)
C3 C4 C5 118.4(7)
C411 C4 C5 125.0(8)
C4 C411 C412 119.3(8)
C4 C411 C416 120.7(8)
C412 C411 C416 119.9(8)
C411 C412 C413 118.2(9)
C411 C412 H412 121.9(8)
C413 C412 H412 119.9(10)
C412 C413 C414 119.1(10)
C412 C413 H413 117.6(10)
C414 C413 H413 123.2(9)
C413 C414 C415 121.8(9)
C413 C414 H414 114.3(10)
C415 C414 H414 123.9(11)
C414 C415 C416 120.5(10)
C414 C415 H415 117.9(9)
C416 C415 H415 121.5(10)
C411 C416 C415 120.4(9)
C411 C416 H416 120.7(8)
C415 C416 H416 118.9(10)
C4 C5 C51 122.1(8)
C4 C5 C52 123.0(8)
C51 C5 C52 114.9(8)
C5 C51 N51 176.6(9)
C5 C52 N52 178.1(11)
C3 C6 C61 118.0(7)
C3 C6 C62 123.3(8)
C61 C6 C62 118.6(7)
C6 C61 N61 178.9(10)
C6 C62 N62 177.3(10)
Ru C01 C02 71.8(5)
Ru C01 C05 71.8(5)
Ru C01 H01 121.2(7)
C02 C01 C05 108.2(7)
C02 C01 H01 125.4(9)
C05 C01 H01 126.4(9)
Ru C02 C01 71.3(5)
Ru C02 C03 71.3(5)
Ru C02 H02 122.2(8)
C01 C02 C03 106.9(8)
C01 C02 H02 126.6(8)
C03 C02 H02 126.5(8)
Ru C03 C02 72.0(5)
Ru C03 C04 72.8(5)
Ru C03 H03 123.3(7)
C02 C03 C04 109.2(7)
C02 C03 H03 125.8(9)
C04 C03 H03 125.0(9)
Ru C04 C03 70.8(6)
Ru C04 C05 70.8(6)
Ru C04 H04 122.6(7)
C03 C04 C05 106.9(7)
C03 C04 H04 126.5(8)
C05 C04 H04 126.6(9)
Ru C05 C01 71.8(5)
Ru C05 C04 72.6(5)
Ru C05 H05 121.3(7)
C01 C05 C04 108.8(8)
C01 C05 H05 125.8(8)
C04 C05 H05 125.4(9)
C102 C101 H101a 110(3)
C102 C101 H101b 108(2)
C102 C101 H101c 108(2)
H101a C101 H101b 111(3)
H101a C101 H101c 111(3)
H101b C101 H101c 109(3)
C101 C102 C103 109.6(19)
C101 C102 H102a 108.5(17)
C101 C102 H102b 110(2)
C103 C102 H102a 109(2)
C103 C102 H102b 111.3(17)
H102a C102 H102b 109(2)
C102 C103 C104 108.0(17)
C102 C103 H103a 108(2)
C102 C103 H103b 111.3(15)
C104 C103 H103a 107.8(15)
C104 C103 H103b 112(2)
H103a C103 H103b 109.8(18)
C103 C104 C105 111.0(16)
C103 C104 H104a 108.2(15)
C103 C104 H104b 112(2)
C105 C104 H104a 107.6(18)
C105 C104 H104b 109.2(14)
H104a C104 H104b 109.0(15)
C104 C105 C106 109(2)
C104 C105 H105a 111.9(17)
C104 C105 H105b 112.5(16)
C106 C105 H105a 109(3)
C106 C105 H105b 107(3)
H105a C105 H105b 108(2)
C105 C106 H106a 113(5)
C105 C106 H106b 114(5)
C105 C106 H106c 111(5)
H106a C106 H106b 107(5)
H106a C106 H106c 104(5)
H106b C106 H106c 108(5)
C2011 C201 C202 119.9(18)
C2011 C201 C206 119.9(16)
C202 C201 C206 120.2(14)
C201 C2011 H2011a 110(2)
C201 C2011 H2011b 109(2)
C201 C2011 H2011c 109(2)
H2011a C2011 H2011b 109(3)
H2011a C2011 H2011c 109(3)
H2011b C2011 H2011c 109(3)
C201 C202 C203 119.9(17)
C201 C202 H202 120(2)
C203 C202 H202 120(2)
C202 C203 C204 120.0(17)
C202 C203 H203 120(3)
C204 C203 H203 120(2)
C203 C204 C205 119.9(16)
C203 C204 H204 120(3)
C205 C204 H204 120(3)
C204 C205 C206 120.0(18)
C204 C205 H205 120(3)
C206 C205 H205 120(3)
C201 C206 C205 120.0(16)
C201 C206 H206 120(2)
C205 C206 H206 120(2)

loop_
_geom_bond_atom_site_label_1
_geom_bond_atom_site_label_2
_geom_bond_distance
Ru P1 2.305(2)
Ru P2 2.299(2)
Ru C1 1.947(8)
Ru C01 2.241(8)
Ru C02 2.249(9)
Ru C03 2.240(9)
Ru C04 2.265(10)
Ru C05 2.242(10)
P1 C111 1.821(9)
P1 C121 1.855(8)
P1 C131 1.846(7)
C111 C112 1.381(13)
C111 C116 1.399(10)
C112 C113 1.396(15)
C112 H112 1.000(8)
C113 C114 1.385(12)
C113 H113 .992(11)
C114 C115 1.347(16)
C114 H114 .957(11)
C115 C116 1.388(14)
C115 H115 .980(8)
C116 H116 .983(10)
C121 C122 1.366(10)
C121 C126 1.384(11)
C122 C123 1.371(12)
C122 H122 .982(8)
C123 C124 1.401(13)
C123 H123 .971(9)
C124 C125 1.343(14)
C124 H124 .980(10)
C125 C126 1.415(13)
C125 H125 .972(9)
C126 H126 .980(9)
C131 C132 1.342(13)
C131 C136 1.385(11)
C132 C133 1.398(11)
C132 H132 1.001(9)
C133 C134 1.334(15)
C133 H133 1.000(11)
C134 C135 1.374(16)
C134 H134 .949(8)
C135 C136 1.410(12)
C135 H135 .986(9)
C136 H136 .989(10)
P2 C211 1.826(9)
P2 C221 1.834(7)
P2 C231 1.828(9)
C211 C212 1.383(13)
C211 C216 1.386(10)
C212 C213 1.362(14)
C212 H212 .982(7)
C213 C214 1.370(12)
C213 H213 1.005(11)
C214 C215 1.347(16)
C214 H214 .969(10)
C215 C216 1.402(14)
C215 H215 .975(8)
C216 H216 .993(10)
C221 C222 1.372(10)
C221 C226 1.414(11)
C222 C223 1.379(11)
C222 H222 .991(8)
C223 C224 1.362(13)
C223 H223 .977(7)
C224 C225 1.380(12)
C224 H224 .967(9)
C225 C226 1.397(12)
C225 H225 .971(9)
C226 H226 .965(8)
C231 C232 1.400(11)
C231 C236 1.393(14)
C232 C233 1.380(14)
C232 H232 .992(11)
C233 C234 1.356(17)
C233 H233 .989(9)
C234 C235 1.373(13)
C234 H234 .987(10)
C235 C236 1.354(14)
C235 H235 .972(11)
C236 H236 .993(8)
C1 C2 1.213(11)
C2 C3 1.401(11)
C3 C4 1.514(12)
C3 C6 1.386(9)
C4 C411 1.463(11)
C4 C5 1.354(12)
C411 C412 1.381(13)
C411 C416 1.391(13)
C412 C413 1.426(12)
C412 H412 .966(10)
C413 C414 1.383(15)
C413 H413 .995(11)
C414 C415 1.320(15)
C414 H414 .995(9)
C415 C416 1.377(13)
C415 H415 .966(11)
C416 H416 .982(10)
C5 C51 1.449(13)
C5 C52 1.451(12)
C51 N51 1.152(13)
C52 N52 1.121(12)
C6 C61 1.410(13)
C6 C62 1.407(12)
C61 N61 1.148(14)
C62 N62 1.111(11)
C01 C02 1.420(12)
C01 C05 1.399(13)
C01 H01 .963(8)
C02 C03 1.412(12)
C02 H02 .965(10)
C03 C04 1.407(13)
C03 H03 .970(8)
C04 C05 1.413(11)
C04 H04 .991(8)
C05 H05 .974(9)
C101 C102 1.68(3)
C101 H101a .93(3)
C101 H101b .95(3)
C101 H101c .95(3)
C102 C103 1.42(3)
C102 H102a .964(18)
C102 H102b .94(2)
C103 C104 1.26(2)
C103 H103a .970(17)
C103 H103b .93(2)
C104 C105 1.40(3)
C104 H104a .962(16)
C104 H104b .94(2)
C105 C106 1.45(5)
C105 H105a .957(18)
C105 H105b .96(2)
C106 H106a .99(4)
C106 H106b .94(7)
C106 H106c .98(6)
C201 C2011 1.50(2)
C201 C202 1.40(2)
C201 C206 1.40(3)
C2011 H2011a .95(3)
C2011 H2011b .95(4)
C2011 H2011c .95(3)
C202 C203 1.40(2)
C202 H202 .95(3)
C203 C204 1.40(3)
C203 H203 .95(3)
C204 C205 1.40(3)
C204 H204 .95(3)
C205 C206 1.40(3)
C205 H205 .95(3)
C206 H206 .95(3)

loop_
_geom_contact_atom_site_label_1
_geom_contact_atom_site_label_2
_geom_contact_distance
_geom_contact_site_symmetry_2
Ru C111 3.631(8) .
Ru C121 3.354(8) .
Ru C122 3.668(9) .
Ru C131 3.574(7) .
Ru C132 3.764(7) .
Ru C211 3.640(8) .
Ru C212 4.089(9) .
Ru C221 3.469(8) .
Ru C222 3.627(8) .
Ru C231 3.432(8) .
Ru C232 3.959(8) .
Ru C2 3.148(8) .
Ru H122 3.3283(8) .
Ru H132 3.1924(7) .
Ru H212 3.6840(7) .
Ru H222 3.0280(6) .
Ru H232 3.7725(6) .
Ru H01 2.8615(6) .
Ru H02 2.8813(7) .
Ru H03 2.8886(7) .
Ru H04 2.9204(8) .
Ru H05 2.8713(8) .
P1 C112 2.814(10) .
P1 C116 2.804(9) .
P1 C122 2.795(8) .
P1 C126 2.833(9) .
P1 C132 2.799(9) .
P1 C136 2.808(7) .
P1 P2 3.549(3) .
P1 C211 3.959(8) .
P1 C1 3.062(7) .
P1 C02 3.583(9) .
P1 C03 3.203(10) .
P1 C04 3.772(10) .
P1 H112 2.916(2) .
P1 H116 2.879(2) .
P1 H122 2.874(2) .
P1 H126 2.939(2) .
P1 H132 2.909(2) .
P1 H136 2.8933(19) .
P1 H232 3.633(2) .
P1 H03 3.140(2) .
C111 C113 2.420(14) .
C111 C114 2.811(13) .
C111 C115 2.427(11) .
C111 C121 2.887(10) .
C111 C131 2.803(12) .
C111 H112 2.059(7) .
C111 H116 2.056(7) .
C112 C114 2.412(12) .
C112 C115 2.743(11) .
C112 C116 2.369(12) .
C112 N52 3.458(10) .
C112 H113 2.074(10) .
C113 C115 2.354(13) .
C113 C116 2.740(15) .
C113 H112 2.083(10) .
C113 H114 2.024(9) .
C114 C116 2.384(16) .
C114 H113 2.069(10) .
C114 H115 2.009(10) .
C115 H114 2.029(11) .
C115 H116 2.068(11) .
C116 H115 2.062(8) .
C121 C123 2.396(11) .
C121 C124 2.769(12) .
C121 C125 2.419(11) .
C121 C131 2.892(10) .
C121 H122 2.041(7) .
C121 H126 2.062(7) .
C122 C124 2.383(13) .
C122 C125 2.745(12) .
C122 C126 2.370(11) .
C122 N52 3.614(13) .
C122 H112 2.556(9) .
C122 H123 2.057(8) .
C123 C125 2.386(13) .
C123 C126 2.767(12) .
C123 H202 2.39(3) .
C123 H122 2.028(9) .
C123 H124 2.054(9) .
C124 C126 2.388(13) .
C124 H202 2.27(3) .
C124 H123 2.060(10) .
C124 H125 2.021(10) .
C125 H124 2.027(10) .
C125 H126 2.086(9) .
C126 H125 2.071(9) .
C131 C133 2.396(13) .
C131 C134 2.799(11) .
C131 C135 2.418(10) .
C131 H126 2.532(7) .
C131 H132 2.038(9) .
C131 H136 2.061(9) .
C132 C134 2.380(11) .
C132 C135 2.713(13) .
C132 C136 2.336(14) .
C132 H133 2.080(9) .
C133 C135 2.328(16) .
C133 C136 2.730(15) .
C133 N51 3.657(14) '5 445'
C133 H132 2.064(9) .
C133 H134 2.013(9) .
C134 C136 2.419(13) .
C134 H133 2.022(11) .
C134 H135 2.061(11) .
C135 N51 3.621(11) '6 545'
C135 H134 2.010(11) .
C135 H136 2.094(10) .
C136 H126 2.524(8) .
C136 H135 2.071(7) .
P2 C212 2.763(10) .
P2 C213 4.048(11) .
P2 C216 2.842(8) .
P2 C222 2.822(7) .
P2 C226 2.821(9) .
P2 C232 2.790(9) .
P2 C236 2.847(11) .
P2 C1 2.955(8) .
P2 C2 3.833(8) .
P2 C01 3.906(8) .
P2 C04 3.543(10) .
P2 C05 3.302(9) .
P2 H212 2.814(3) .
P2 H216 2.9706(19) .
P2 H222 2.9175(18) .
P2 H226 2.890(2) .
P2 H232 2.8488(19) .
P2 H236 2.942(2) .
P2 H04 3.698(2) .
P2 H05 3.252(2) .
C211 C213 2.393(14) .
C211 C214 2.785(13) .
C211 C215 2.415(11) .
C211 C221 2.762(11) .
C211 C231 2.885(13) .
C211 H212 2.039(8) .
C211 H216 2.067(7) .
C212 C214 2.378(12) .
C212 C215 2.730(11) .
C212 C216 2.369(12) .
C212 H213 2.060(10) .
C213 C215 2.345(13) .
C213 C216 2.735(14) .
C213 H212 2.045(9) .
C213 H214 2.036(9) .
C214 C216 2.390(16) .
C214 H213 2.053(10) .
C214 H215 2.021(11) .
C215 H214 2.021(12) .
C215 H216 2.087(11) .
C216 H215 2.061(8) .
C221 C223 2.411(10) .
C221 C224 2.804(11) .
C221 C225 2.435(12) .
C221 C231 2.861(10) .
C221 H222 2.041(7) .
C221 H226 2.058(7) .
C221 H236 2.611(9) .
C222 C224 2.378(12) .
C222 C225 2.739(12) .
C222 C226 2.376(11) .
C222 H223 2.051(7) .
C223 C225 2.368(12) .
C223 C226 2.758(11) .
C223 H222 2.050(9) .
C223 H224 2.032(9) .
C224 C226 2.410(11) .
C224 N62 3.586(13) '3 676'
C224 H223 2.029(9) .
C224 H225 2.049(9) .
C225 H224 2.043(9) .
C225 H226 2.071(9) .
C225 H106c 2.620(10) .
C226 H225 2.055(8) .
C231 C233 2.417(11) .
C231 C234 2.775(13) .
C231 C235 2.398(15) .
C231 H216 2.626(9) .
C231 H232 2.061(7) .
C231 H236 2.053(8) .
C232 C234 2.370(16) .
C232 C235 2.740(15) .
C232 C236 2.381(13) .
C232 H216 2.541(10) .
C232 H233 2.047(8) .
C233 C235 2.367(14) .
C233 C236 2.739(12) .
C233 H232 2.074(11) .
C233 H234 2.027(11) .
C234 C236 2.364(12) .
C234 N52 3.605(13) '5 455'
C234 H233 2.052(11) .
C234 H235 2.025(11) .
C235 N61 3.442(15) '7 566'
C235 H234 2.060(9) .
C235 H236 2.047(9) .
C236 H235 2.036(10) .
C1 C3 2.606(11) .
C1 H122 2.600(8) .
C1 H212 2.616(8) .
C2 C4 2.486(12) .
C2 N52 3.649(13) .
C2 C6 2.459(9) .
C2 C61 2.830(10) .
C2 N61 3.548(11) .
C2 H212 2.656(7) .
C3 C411 2.531(11) .
C3 C412 2.901(11) .
C3 C5 2.465(13) .
C3 C52 2.886(13) .
C3 N52 3.624(12) .
C3 C61 2.397(12) .
C3 N61 3.438(12) .
C3 C62 2.458(10) .
C3 N62 3.493(10) .
C3 H412 2.609(8) .
C4 C412 2.455(12) .
C4 C416 2.481(12) .
C4 C51 2.454(13) .
C4 N51 3.531(12) .
C4 C52 2.466(12) .
C4 N52 3.511(11) .
C4 C6 2.502(11) .
C4 C62 2.902(10) .
C4 N62 3.629(10) .
C4 H412 2.648(9) .
C4 H416 2.671(9) .
C411 C413 2.409(13) .
C411 C414 2.752(12) .
C411 C415 2.402(12) .
C411 C5 2.500(11) .
C411 C51 2.968(12) .
C411 N62 3.565(10) .
C411 H412 2.062(9) .
C411 H416 2.071(9) .
C412 C414 2.423(13) .
C412 C415 2.777(14) .
C412 C416 2.400(15) .
C412 H413 2.084(9) .
C413 C415 2.363(16) .
C413 C416 2.749(15) .
C413 H412 2.084(10) .
C413 H414 2.009(10) .
C414 C416 2.342(13) .
C414 H413 2.100(11) .
C414 H415 1.967(11) .
C415 C2011 2.95(2) '1 565'
C415 H2011c 2.16(2) '1 565'
C415 H414 2.049(10) .
C415 H416 2.042(10) .
C416 C51 2.956(12) .
C416 N51 3.422(12) .
C416 H2011c 2.55(2) '1 565'
C416 H415 2.055(9) .
C5 N51 2.601(13) .
C5 N52 2.571(11) .
C51 C52 2.444(13) .
C51 N52 3.427(12) .
C51 H416 2.522(8) .
N51 C52 3.449(13) .
N51 N52 4.308(12) .
N51 C2011 3.20(2) '1 565'
N51 H2011a 2.350(19) '1 565'
N51 H133 3.051(9) 5
N51 H134 3.177(10) 5
N51 H134 3.337(8) 6
N51 H135 2.819(7) 6
N51 H213 3.233(10) .
N51 H416 2.899(7) .
N51 H101b 3.134(10) '5 545'
N52 N61 3.645(11) '3 666'
N52 H112 2.661(7) .
N52 H113 3.356(7) .
N52 H122 3.022(9) .
N52 H234 2.886(8) '5 545'
N52 H103b 3.355(9) '5 545'
C6 N61 3.417(12) '3 666'
C6 N61 2.558(13) .
C6 N62 2.517(11) .
C61 N61 3.450(14) '3 666'
C61 C62 2.422(14) .
C61 N62 3.406(13) .
N61 N61 3.892(14) '3 666'
N61 C62 3.456(14) .
N61 N62 4.334(14) .
N61 N62 4.341(12) '3 666'
N61 H235 2.544(10) '7 566'
N61 H01 2.886(9) .
N62 H224 2.905(9) '3 676'
N62 H225 3.232(8) '3 676'
N62 H413 3.025(9) '3 676'
N62 H02 2.851(8) '3 666'
N62 H105b 2.971(10) '5 545'
C01 C03 2.275(11) .
C01 C04 2.287(11) .
C01 H02 2.140(9) .
C01 H05 2.122(9) .
C02 C04 2.298(13) .
C02 C05 2.283(13) .
C02 H01 2.128(8) .
C02 H03 2.130(8) .
C03 C05 2.266(12) .
C03 H02 2.133(9) .
C03 H04 2.150(9) .
C03 H106b 2.490(9) '1 545'
C04 H132 2.643(7) .
C04 H03 2.119(10) .
C04 H05 2.131(9) .
C05 H01 2.118(9) .
C05 H04 2.155(8) .
C101 C103 2.54(3) .
C101 H102a 2.19(3) .
C101 H102b 2.19(3) .
C101 H103b 2.45(3) .
C102 C104 2.17(3) .
C102 H101a 2.180(19) .
C102 H101b 2.180(18) .
C102 H101c 2.172(18) .
C102 H103a 1.95(2) .
C102 H103b 1.96(2) .
C102 H104a 2.42(2) .
C102 H104b 2.29(2) .
C103 C105 2.20(3) .
C103 H102a 1.959(18) .
C103 H102b 1.97(2) .
C103 H104a 1.810(17) .
C103 H104b 1.833(17) .
C103 H105a 2.231(18) .
C104 C106 2.32(3) .
C104 H102a 2.165(18) .
C104 H103a 1.811(15) .
C104 H103b 1.820(15) .
C104 H105a 1.971(18) .
C104 H105b 1.98(2) .
C104 H106b 2.575(15) .
C104 H106c 2.543(15) .
C105 H103a 2.32(2) .
C105 H103b 2.446(17) .
C105 H104a 1.925(18) .
C105 H104b 1.93(2) .
C105 H106a 2.047(16) .
C105 H106b 2.027(17) .
C105 H106c 2.023(18) .
C106 H104b 2.24(3) .
C106 H105a 1.98(6) .
C106 H105b 1.96(5) .
C201 C203 2.42(2) .
C201 C204 2.80(2) .
C201 C205 2.42(2) .
C201 H2011a 2.03(2) .
C201 H2011b 2.03(3) .
C201 H2011c 2.03(2) .
C201 H202 2.05(3) .
C201 H206 2.04(3) .
C2011 C202 2.51(3) .
C2011 C206 2.51(3) .
C2011 H202 2.67(3) .
C2011 H206 2.66(4) .
C202 C204 2.43(3) .
C202 C205 2.80(3) .
C202 C206 2.42(3) .
C202 H2011b 2.59(3) .
C202 H203 2.05(3) .
C203 C205 2.42(3) .
C203 C206 2.80(2) .
C203 H202 2.05(3) .
C203 H204 2.05(3) .
C204 C206 2.43(2) .
C204 H203 2.05(4) .
C204 H205 2.05(4) .
C205 H204 2.05(3) .
C205 H206 2.05(3) .
C206 H2011a 2.59(3) .
C206 H205 2.05(3) .
H2011a H2011b 1.55(5) .
H2011a H2011c 1.55(3) .
H2011b H2011c 1.55(4) .
H2011b H213 2.26(3) '1 545'
H2011c H415 2.11(2) '1 545'
H202 H203 2.35(3) .
H202 H124 2.36(2) .
H203 H204 2.35(4) .
H204 H205 2.35(4) .
H205 H206 2.35(3) .
H205 H233 2.36(2) '6 545'
H206 H206 2.22(4) '2 655'
H112 H113 2.38337(18) .
H112 H122 2.2928(2) .
H113 H114 2.33852(14) .
H114 H115 2.3314(2) .
H115 H116 2.37865(18) .
H122 H123 2.34679(18) .
H123 H124 2.34236(17) .
H124 H125 2.3443(2) .
H125 H126 2.37953(18) .
H132 H133 2.3563(2) .
H132 H04 2.2428(2) .
H133 H134 2.3408(2) .
H134 H135 2.33458(18) .
H135 H136 2.3849(2) .
H136 H214 2.3964(2) '6 545'
H212 H213 2.36805(17) .
H213 H214 2.34101(14) .
H214 H215 2.3301(2) .
H215 H216 2.37737(18) .
H222 H223 2.34733(15) .
H223 H224 2.3344(2) .
H224 H225 2.35252(17) .
H225 H226 2.37461(15) .
H225 H106c 2.1618(2) .
H232 H233 2.3669(2) .
H233 H234 2.34797(17) .
H234 H235 2.34026(15) .
H235 H236 2.3651(2) .
H412 H413 2.3702(2) .
H413 H414 2.33861(15) .
H414 H415 2.32715(14) .
H415 H416 2.3582(2) .
H03 H106b 1.99394(14) '1 545'
H101a H101b 1.55145(12) .
H101a H101c 1.55132(11) .
H101b H101c 1.55143(12) .
H101b H103b 2.3761(2) .
H102a H102b 1.55125(12) .
H102a H104a 2.1464(2) .
H102a H104b 2.0942(2) .
H102b H103a 2.0769(2) .
H103a H103b 1.55125(15) .
H103a H104b 2.1546(2) .
H103a H105a 2.1367(2) .
H103b H104a 2.05546(19) .
H103b H105a 2.2549(2) .
H104a H104b 1.55121(16) .
H104a H105b 2.0671(2) .
H104b H106b 2.2394(2) .
H104b H106c 2.29380(16) .
H105a H105b 1.55134(14) .
H105a H106a 2.29795(15) .
H105a H106c 2.3134(2) .
H105b H106a 2.31471(18) .
H105b H106b 2.2966(2) .
H106a H106b 1.55125(11) .
H106a H106c 1.55121(14) .
H106b H106c 1.55142(14) .
